data_7040804
loop_
_publ_author_name
'Hess, Jeannine'
'Patra, Malay'
'Jabbar, Abdul'
'Pierroz, Vanessa'
'Konatschnig, Sandro'
'Spingler, Bernhard'
'Ferrari, Stefano'
'Gasser, Robin B.'
'Gasser, Gilles'

_publ_section_title
;
 Assessment of the nematocidal activity of metallocenyl analogues of
 monepantel.
;
_journal_issue 44
_journal_name_full 'Dalton transactions (Cambridge, England : 2003)'
_journal_page_first 17662
_journal_page_last 17671
_journal_paper_doi 10.1039/c6dt03376h
_journal_volume 45
_journal_year 2016
_chemical_formula_sum 'C15 H16 N2 O2 Ru'
_chemical_formula_weight 357.37
_space_group_crystal_system monoclinic
_space_group_IT_number 14
_space_group_name_Hall '-P 2ybc'
_space_group_name_H-M_alt 'P 1 21/c 1'
_symmetry_space_group_name_Hall '-P 2ybc'
_symmetry_space_group_name_H-M 'P 1 21/c 1'
_atom_sites_solution_hydrogens geom
_audit_creation_method SHELXL-2014/7
_audit_update_record
;
2016-08-29 deposited with the CCDC.
2016-10-03 downloaded from the CCDC.
;
_cell_angle_alpha 90
_cell_angle_beta 102.808(12)
_cell_angle_gamma 90
_cell_formula_units_Z 4
_cell_length_a 11.5527(11)
_cell_length_b 10.0629(8)
_cell_length_c 12.2428(13)
_cell_measurement_reflns_used 3392
_cell_measurement_temperature 183(2)
_cell_measurement_theta_max 28.6220
_cell_measurement_theta_min 2.9801
_cell_volume 1387.9(2)
_computing_cell_refinement 'CrysAlis PRO (Oxford, 2012)'
_computing_data_collection 'CrysAlis PRO (Oxford, 2012)'
_computing_data_reduction 'CrysAlis PRO (Oxford, 2012)'
_computing_molecular_graphics 'ORTEP-3 (Farrugia, 1997)'
_computing_publication_material 'SHELXL-2014/7 (Sheldrick, 2014)'
_computing_structure_refinement 'SHELXL-2014/7 (Sheldrick, 2014)'
_computing_structure_solution 'SIR-97 (Altomare, 1999)'
_diffrn_ambient_temperature 183(2)
_diffrn_detector_area_resol_mean 10.4498
_diffrn_measured_fraction_theta_full 0.999
_diffrn_measured_fraction_theta_max 0.855
_diffrn_measurement_device_type 'Xcalibur Ruby'
_diffrn_measurement_method '\o oscillation scan'
_diffrn_radiation_type MoK\a
_diffrn_radiation_wavelength 0.71073
_diffrn_reflns_av_R_equivalents 0.0327
_diffrn_reflns_av_unetI/netI 0.0468
_diffrn_reflns_Laue_measured_fraction_full 0.999
_diffrn_reflns_Laue_measured_fraction_max 0.855
_diffrn_reflns_limit_h_max 8
_diffrn_reflns_limit_h_min -14
_diffrn_reflns_limit_k_max 9
_diffrn_reflns_limit_k_min -13
_diffrn_reflns_limit_l_max 14
_diffrn_reflns_limit_l_min -16
_diffrn_reflns_number 7071
_diffrn_reflns_point_group_measured_fraction_full 0.999
_diffrn_reflns_point_group_measured_fraction_max 0.855
_diffrn_reflns_theta_full 25.242
_diffrn_reflns_theta_max 28.677
_diffrn_reflns_theta_min 2.985
_diffrn_source 'Enhance (Mo) X-ray Source'
_exptl_absorpt_coefficient_mu 1.132
_exptl_absorpt_correction_T_max 1.00000
_exptl_absorpt_correction_T_min 0.73753
_exptl_absorpt_correction_type multi-scan
_exptl_absorpt_process_details
;
CrysAlisPro, Agilent Technologies,
Version 1.171.36.20 (release 27-06-2012 CrysAlis171 .NET)
(compiled Jul 11 2012,15:38:31)
Empirical absorption correction using spherical harmonics,
 implemented in SCALE3 ABSPACK scaling algorithm.
;
_exptl_crystal_colour colourless
_exptl_crystal_density_diffrn 1.710
_exptl_crystal_description plate
_exptl_crystal_F_000 720
_exptl_crystal_size_max 0.130
_exptl_crystal_size_mid 0.090
_exptl_crystal_size_min 0.050
_refine_diff_density_max 0.738
_refine_diff_density_min -0.484
_refine_diff_density_rms 0.093
_refine_ls_extinction_method none
_refine_ls_goodness_of_fit_ref 1.046
_refine_ls_hydrogen_treatment constr
_refine_ls_matrix_type full
_refine_ls_number_parameters 183
_refine_ls_number_reflns 3063
_refine_ls_number_restraints 0
_refine_ls_restrained_S_all 1.046
_refine_ls_R_factor_all 0.0436
_refine_ls_R_factor_gt 0.0330
_refine_ls_shift/su_max 0.001
_refine_ls_shift/su_mean 0.000
_refine_ls_structure_factor_coef Fsqd
_refine_ls_weighting_details 'w=1/[\s^2^(Fo^2^)+(0.0249P)^2^+0.4646P] where P=(Fo^2^+2Fc^2^)/3'
_refine_ls_weighting_scheme calc
_refine_ls_wR_factor_gt 0.0641
_refine_ls_wR_factor_ref 0.0690
_reflns_Friedel_coverage 0.000
_reflns_number_gt 2605
_reflns_number_total 3063
_reflns_threshold_expression 'I > 2\s(I)'
_cod_data_source_file c6dt03376h2.cif
_cod_data_source_block sr200912
_cod_depositor_comments 'Adding full bibliography for 7040804--7040807.cif.'
_cod_database_code 7040804
_shelx_shelxl_version_number 2014/7
_shelx_space_group_comment
;
The symmetry employed for this shelxl refinement is uniquely defined
by the following loop, which should always be used as a source of
symmetry information in preference to the above space-group names.
They are only intended as comments.
;
_shelx_estimated_absorpt_t_min 0.867
_shelx_estimated_absorpt_t_max 0.946

loop_
_space_group_symop_operation_xyz
'x, y, z'
'-x, y+1/2, -z+1/2'
'-x, -y, -z'
'x, -y-1/2, z-1/2'

loop_
_atom_site_label
_atom_site_type_symbol
_atom_site_fract_x
_atom_site_fract_y
_atom_site_fract_z
_atom_site_U_iso_or_equiv
_atom_site_adp_type
_atom_site_occupancy
_atom_site_site_symmetry_order
_atom_site_calc_flag
_atom_site_refinement_flags_posn
_atom_site_refinement_flags_adp
Ru1 Ru 0.36391(2) 0.18243(2) 0.59507(2) 0.01942(9) Uani 1 1 d . .
C1 C 0.1824(2) 0.1282(3) 0.5230(2) 0.0203(6) Uani 1 1 d . .
C2 C 0.2340(3) 0.0276(3) 0.6012(3) 0.0247(7) Uani 1 1 d . .
H2A H 0.2089 0.0034 0.6673 0.030 Uiso 1 1 calc R U
C3 C 0.3293(3) -0.0297(3) 0.5622(3) 0.0269(7) Uani 1 1 d . .
H3A H 0.3792 -0.0994 0.5979 0.032 Uiso 1 1 calc R U
C4 C 0.3380(3) 0.0342(3) 0.4613(2) 0.0247(7) Uani 1 1 d . .
H4A H 0.3943 0.0145 0.4177 0.030 Uiso 1 1 calc R U
C5 C 0.2482(3) 0.1326(3) 0.4367(2) 0.0232(6) Uani 1 1 d . .
H5A H 0.2342 0.1911 0.3742 0.028 Uiso 1 1 calc R U
C6 C 0.3769(3) 0.3662(3) 0.6894(3) 0.0320(8) Uani 1 1 d . .
H6A H 0.3098 0.4133 0.7020 0.038 Uiso 1 1 calc R U
C7 C 0.4387(3) 0.2661(3) 0.7587(3) 0.0322(7) Uani 1 1 d . .
H7A H 0.4207 0.2337 0.8259 0.039 Uiso 1 1 calc R U
C8 C 0.5329(3) 0.2218(3) 0.7103(3) 0.0333(8) Uani 1 1 d . .
H8A H 0.5892 0.1548 0.7396 0.040 Uiso 1 1 calc R U
C9 C 0.5282(3) 0.2949(3) 0.6112(3) 0.0349(8) Uani 1 1 d . .
H9A H 0.5806 0.2854 0.5618 0.042 Uiso 1 1 calc R U
C10 C 0.4314(3) 0.3852(3) 0.5978(3) 0.0337(8) Uani 1 1 d . .
H10A H 0.4076 0.4470 0.5383 0.040 Uiso 1 1 calc R U
C11 C 0.0849(2) 0.2212(3) 0.5279(2) 0.0209(6) Uani 1 1 d . .
C12 C -0.0687(3) 0.2936(3) 0.6257(2) 0.0206(6) Uani 1 1 d . .
C13 C -0.1408(3) 0.2284(3) 0.7024(3) 0.0281(7) Uani 1 1 d . .
H13A H -0.1776 0.1467 0.6675 0.034 Uiso 1 1 calc R U
H13B H -0.2027 0.2899 0.7141 0.034 Uiso 1 1 calc R U
H13C H -0.0881 0.2071 0.7747 0.034 Uiso 1 1 calc R U
C14 C -0.1527(3) 0.3280(3) 0.5190(3) 0.0229(6) Uani 1 1 d . .
C15 C -0.0080(3) 0.4215(3) 0.6800(3) 0.0262(7) Uani 1 1 d . .
H15B H 0.0450 0.3990 0.7529 0.031 Uiso 1 1 calc R U
H15A H 0.0414 0.4595 0.6312 0.031 Uiso 1 1 calc R U
N1 N 0.0222(2) 0.2007(2) 0.6070(2) 0.0218(5) Uani 1 1 d . .
H1A H 0.0365 0.1289 0.6489 0.026 Uiso 1 1 calc R U
N2 N -0.2240(2) 0.3579(3) 0.4433(2) 0.0356(7) Uani 1 1 d . .
O1 O 0.05930(19) 0.31395(19) 0.46057(18) 0.0297(5) Uani 1 1 d . .
O2 O -0.09144(19) 0.5175(2) 0.69714(17) 0.0309(5) Uani 1 1 d . .
H2 H -0.1062 0.5697 0.6422 0.046 Uiso 1 1 calc R U

loop_
_atom_site_aniso_label
_atom_site_aniso_U_11
_atom_site_aniso_U_22
_atom_site_aniso_U_33
_atom_site_aniso_U_23
_atom_site_aniso_U_13
_atom_site_aniso_U_12
Ru1 0.01557(13) 0.02179(13) 0.02095(14) -0.00118(10) 0.00414(10) 0.00238(9)
C1 0.0148(15) 0.0232(14) 0.0230(15) -0.0006(13) 0.0045(12) 0.0002(12)
C2 0.0255(17) 0.0227(14) 0.0279(16) 0.0042(13) 0.0099(13) 0.0000(12)
C3 0.0235(17) 0.0206(14) 0.0351(18) -0.0024(14) 0.0037(14) 0.0038(12)
C4 0.0211(16) 0.0274(15) 0.0263(16) -0.0101(13) 0.0069(13) 0.0001(12)
C5 0.0221(16) 0.0286(15) 0.0185(15) -0.0003(13) 0.0040(12) -0.0007(13)
C6 0.0274(18) 0.0270(16) 0.040(2) -0.0157(15) 0.0044(15) -0.0006(13)
C7 0.0286(18) 0.0423(18) 0.0232(17) -0.0110(15) 0.0002(14) -0.0034(15)
C8 0.0199(17) 0.0350(17) 0.039(2) -0.0089(16) -0.0060(14) 0.0015(14)
C9 0.0197(17) 0.0393(18) 0.046(2) -0.0102(17) 0.0074(15) -0.0080(14)
C10 0.0303(19) 0.0261(16) 0.043(2) -0.0018(16) 0.0044(16) -0.0055(14)
C11 0.0125(14) 0.0270(14) 0.0224(15) 0.0003(14) 0.0022(12) -0.0011(12)
C12 0.0192(15) 0.0209(14) 0.0221(16) 0.0022(12) 0.0054(12) 0.0038(12)
C13 0.0211(16) 0.0340(16) 0.0312(18) 0.0051(14) 0.0100(14) 0.0031(13)
C14 0.0204(16) 0.0235(15) 0.0267(17) -0.0010(13) 0.0094(14) 0.0019(12)
C15 0.0232(16) 0.0293(16) 0.0260(16) -0.0016(13) 0.0053(13) 0.0006(13)
N1 0.0191(13) 0.0223(12) 0.0257(13) 0.0079(11) 0.0087(11) 0.0055(10)
N2 0.0260(16) 0.0471(16) 0.0309(16) 0.0007(14) 0.0003(13) 0.0086(13)
O1 0.0262(12) 0.0370(12) 0.0278(12) 0.0138(10) 0.0099(10) 0.0086(9)
O2 0.0397(14) 0.0274(11) 0.0288(12) -0.0007(9) 0.0148(11) 0.0019(10)

loop_
_atom_type_symbol
_atom_type_description
_atom_type_scat_dispersion_real
_atom_type_scat_dispersion_imag
_atom_type_scat_source
C C 0.0033 0.0016 'International Tables Vol C Tables 4.2.6.8 and 6.1.1.4'
H H 0.0000 0.0000 'International Tables Vol C Tables 4.2.6.8 and 6.1.1.4'
N N 0.0061 0.0033 'International Tables Vol C Tables 4.2.6.8 and 6.1.1.4'
O O 0.0106 0.0060 'International Tables Vol C Tables 4.2.6.8 and 6.1.1.4'
Ru Ru -1.2594 0.8363 'International Tables Vol C Tables 4.2.6.8 and 6.1.1.4'

loop_
_geom_angle_atom_site_label_1
_geom_angle_atom_site_label_2
_geom_angle_atom_site_label_3
_geom_angle
C5 Ru1 C1 38.79(10)
C5 Ru1 C6 129.30(12)
C1 Ru1 C6 112.32(11)
C5 Ru1 C7 164.11(11)
C1 Ru1 C7 128.92(11)
C6 Ru1 C7 37.83(12)
C5 Ru1 C2 64.52(11)
C1 Ru1 C2 38.55(11)
C6 Ru1 C2 124.01(12)
C7 Ru1 C2 112.50(12)
C5 Ru1 C8 155.98(12)
C1 Ru1 C8 164.18(12)
C6 Ru1 C8 63.46(12)
C7 Ru1 C8 38.20(12)
C2 Ru1 C8 129.36(12)
C5 Ru1 C9 123.75(12)
C1 Ru1 C9 156.32(12)
C6 Ru1 C9 63.46(12)
C7 Ru1 C9 63.55(13)
C2 Ru1 C9 164.03(12)
C8 Ru1 C9 37.75(12)
C5 Ru1 C10 112.28(12)
C1 Ru1 C10 123.65(11)
C6 Ru1 C10 37.99(12)
C7 Ru1 C10 63.59(13)
C2 Ru1 C10 156.34(11)
C8 Ru1 C10 63.51(13)
C9 Ru1 C10 38.05(12)
C5 Ru1 C4 38.12(11)
C1 Ru1 C4 64.02(10)
C6 Ru1 C4 164.38(12)
C7 Ru1 C4 156.54(12)
C2 Ru1 C4 63.66(11)
C8 Ru1 C4 124.31(11)
C9 Ru1 C4 113.18(12)
C10 Ru1 C4 129.69(12)
C5 Ru1 C3 63.73(12)
C1 Ru1 C3 63.76(11)
C6 Ru1 C3 156.42(12)
C7 Ru1 C3 124.51(12)
C2 Ru1 C3 37.82(10)
C8 Ru1 C3 113.38(12)
C9 Ru1 C3 129.89(11)
C10 Ru1 C3 164.42(12)
C4 Ru1 C3 37.73(11)
C2 C1 C5 107.8(2)
C2 C1 C11 129.1(3)
C5 C1 C11 123.1(2)
C2 C1 Ru1 71.46(16)
C5 C1 Ru1 70.56(16)
C11 C1 Ru1 120.34(19)
C3 C2 C1 107.6(3)
C3 C2 Ru1 71.71(16)
C1 C2 Ru1 69.99(15)
C3 C2 H2A 126.2
C1 C2 H2A 126.2
Ru1 C2 H2A 123.7
C4 C3 C2 108.7(3)
C4 C3 Ru1 70.89(16)
C2 C3 Ru1 70.47(16)
C4 C3 H3A 125.7
C2 C3 H3A 125.7
Ru1 C3 H3A 124.6
C3 C4 C5 108.2(3)
C3 C4 Ru1 71.38(16)
C5 C4 Ru1 69.78(16)
C3 C4 H4A 125.9
C5 C4 H4A 125.9
Ru1 C4 H4A 124.5
C4 C5 C1 107.7(2)
C4 C5 Ru1 72.10(16)
C1 C5 Ru1 70.65(16)
C4 C5 H5A 126.1
C1 C5 H5A 126.1
Ru1 C5 H5A 122.8
C7 C6 C10 108.6(3)
C7 C6 Ru1 71.09(17)
C10 C6 Ru1 71.54(17)
C7 C6 H6A 125.7
C10 C6 H6A 125.7
Ru1 C6 H6A 123.3
C6 C7 C8 107.9(3)
C6 C7 Ru1 71.09(18)
C8 C7 Ru1 71.24(18)
C6 C7 H7A 126.1
C8 C7 H7A 126.1
Ru1 C7 H7A 123.3
C9 C8 C7 107.9(3)
C9 C8 Ru1 71.26(18)
C7 C8 Ru1 70.57(18)
C9 C8 H8A 126.0
C7 C8 H8A 126.0
Ru1 C8 H8A 123.8
C8 C9 C10 108.2(3)
C8 C9 Ru1 70.99(17)
C10 C9 Ru1 71.04(17)
C8 C9 H9A 125.9
C10 C9 H9A 125.9
Ru1 C9 H9A 123.7
C6 C10 C9 107.4(3)
C6 C10 Ru1 70.46(17)
C9 C10 Ru1 70.91(17)
C6 C10 H10A 126.3
C9 C10 H10A 126.3
Ru1 C10 H10A 123.9
O1 C11 N1 120.5(2)
O1 C11 C1 121.5(3)
N1 C11 C1 118.0(2)
N1 C12 C14 111.4(2)
N1 C12 C13 109.2(2)
C14 C12 C13 107.5(2)
N1 C12 C15 109.1(2)
C14 C12 C15 109.3(2)
C13 C12 C15 110.4(2)
C12 C13 H13A 109.5
C12 C13 H13B 109.5
H13A C13 H13B 109.5
C12 C13 H13C 109.5
H13A C13 H13C 109.5
H13B C13 H13C 109.5
N2 C14 C12 173.7(3)
O2 C15 C12 112.0(2)
O2 C15 H15B 109.2
C12 C15 H15B 109.2
O2 C15 H15A 109.2
C12 C15 H15A 109.2
H15B C15 H15A 107.9
C11 N1 C12 122.2(2)
C11 N1 H1A 118.9
C12 N1 H1A 118.9
C15 O2 H2 109.5

loop_
_geom_bond_atom_site_label_1
_geom_bond_atom_site_label_2
_geom_bond_distance
Ru1 C5 2.155(3)
Ru1 C1 2.157(3)
Ru1 C6 2.168(3)
Ru1 C7 2.168(3)
Ru1 C2 2.176(3)
Ru1 C8 2.177(3)
Ru1 C9 2.181(3)
Ru1 C10 2.182(3)
Ru1 C4 2.186(3)
Ru1 C3 2.192(3)
C1 C2 1.430(4)
C1 C5 1.432(4)
C1 C11 1.476(4)
C2 C3 1.416(4)
C2 H2A 0.9500
C3 C4 1.415(4)
C3 H3A 0.9500
C4 C5 1.418(4)
C4 H4A 0.9500
C5 H5A 0.9500
C6 C7 1.406(5)
C6 C10 1.416(4)
C6 H6A 0.9500
C7 C8 1.422(4)
C7 H7A 0.9500
C8 C9 1.410(5)
C8 H8A 0.9500
C9 C10 1.422(4)
C9 H9A 0.9500
C10 H10A 0.9500
C11 O1 1.237(3)
C11 N1 1.348(3)
C12 N1 1.461(3)
C12 C14 1.486(4)
C12 C13 1.534(4)
C12 C15 1.544(4)
C13 H13A 0.9800
C13 H13B 0.9800
C13 H13C 0.9800
C14 N2 1.135(4)
C15 O2 1.413(3)
C15 H15B 0.9900
C15 H15A 0.9900
N1 H1A 0.8800
O2 H2 0.8400

loop_
_geom_torsion_atom_site_label_1
_geom_torsion_atom_site_label_2
_geom_torsion_atom_site_label_3
_geom_torsion_atom_site_label_4
_geom_torsion
C5 C1 C2 C3 -0.6(3)
C11 C1 C2 C3 -176.7(3)
Ru1 C1 C2 C3 -62.2(2)
C5 C1 C2 Ru1 61.58(19)
C11 C1 C2 Ru1 -114.5(3)
C1 C2 C3 C4 0.2(3)
Ru1 C2 C3 C4 -60.9(2)
C1 C2 C3 Ru1 61.11(19)
C2 C3 C4 C5 0.3(3)
Ru1 C3 C4 C5 -60.3(2)
C2 C3 C4 Ru1 60.6(2)
C3 C4 C5 C1 -0.7(3)
Ru1 C4 C5 C1 -62.03(19)
C3 C4 C5 Ru1 61.4(2)
C2 C1 C5 C4 0.8(3)
C11 C1 C5 C4 177.1(3)
Ru1 C1 C5 C4 63.0(2)
C2 C1 C5 Ru1 -62.2(2)
C11 C1 C5 Ru1 114.2(3)
C10 C6 C7 C8 0.1(4)
Ru1 C6 C7 C8 62.1(2)
C10 C6 C7 Ru1 -62.0(2)
C6 C7 C8 C9 -0.2(4)
Ru1 C7 C8 C9 61.8(2)
C6 C7 C8 Ru1 -62.0(2)
C7 C8 C9 C10 0.3(3)
Ru1 C8 C9 C10 61.6(2)
C7 C8 C9 Ru1 -61.4(2)
C7 C6 C10 C9 0.1(3)
Ru1 C6 C10 C9 -61.7(2)
C7 C6 C10 Ru1 61.8(2)
C8 C9 C10 C6 -0.2(3)
Ru1 C9 C10 C6 61.4(2)
C8 C9 C10 Ru1 -61.6(2)
C2 C1 C11 O1 171.0(3)
C5 C1 C11 O1 -4.5(4)
Ru1 C1 C11 O1 81.0(3)
C2 C1 C11 N1 -10.3(4)
C5 C1 C11 N1 174.2(3)
Ru1 C1 C11 N1 -100.3(3)
N1 C12 C15 O2 178.1(2)
C14 C12 C15 O2 56.2(3)
C13 C12 C15 O2 -61.8(3)
O1 C11 N1 C12 -7.0(4)
C1 C11 N1 C12 174.2(2)
C14 C12 N1 C11 49.5(3)
C13 C12 N1 C11 168.1(3)
C15 C12 N1 C11 -71.2(3)
